data_1534098
loop_
_publ_author_name
'Jung, Youngeun'
'Kim, Ikyon'

_publ_section_title
;
 Deformylative Intramolecular Hydroarylation: Synthesis of
 Benzo[e]pyrido[1,2-a]indoles.
;
_journal_issue 18
_journal_name_full 'Organic letters'
_journal_page_first 4600
_journal_page_last 4603
_journal_paper_doi 10.1021/acs.orglett.5b02331
_journal_volume 17
_journal_year 2015
_chemical_formula_moiety 'C26 H21 N O3'
_chemical_formula_sum 'C26 H21 N O3'
_chemical_formula_weight 395.44
_space_group_crystal_system monoclinic
_space_group_IT_number 14
_space_group_name_Hall '-P 2ybc'
_space_group_name_H-M_alt 'P 1 21/c 1'
_symmetry_space_group_name_Hall '-P 2ybc'
_symmetry_space_group_name_H-M 'P 1 21/c 1'
_atom_sites_solution_hydrogens geom
_atom_sites_solution_primary direct
_audit_creation_date 2015-04-29
_audit_creation_method
;
Olex2 1.2
(compiled 2015.01.26 svn.r3150 for OlexSys, GUI svn.r4998)
;
_cell_angle_alpha 90
_cell_angle_beta 96.804(3)
_cell_angle_gamma 90
_cell_formula_units_Z 4
_cell_length_a 11.5406(12)
_cell_length_b 9.3427(10)
_cell_length_c 18.9135(16)
_cell_measurement_reflns_used 5654
_cell_measurement_temperature 303.7
_cell_measurement_theta_max 23.93
_cell_measurement_theta_min 2.43
_cell_volume 2024.9(3)
_computing_cell_refinement 'SAINT v8.34A (Bruker, 2013)'
_computing_data_reduction 'SAINT v8.34A (Bruker, 2013)'
_computing_molecular_graphics 'Olex2 (Dolomanov et al., 2009)'
_computing_publication_material 'Olex2 (Dolomanov et al., 2009)'
_computing_structure_refinement 'XL (Sheldrick, 2008)'
_computing_structure_solution 'XT (Sheldrick, 2015)'
_diffrn_ambient_temperature 303.7
_diffrn_measured_fraction_theta_full 0.999
_diffrn_measured_fraction_theta_max 0.998
_diffrn_measurement_device_type 'Bruker APEX-II CCD'
_diffrn_measurement_method '\f and \w scans'
_diffrn_radiation_type MoK\a
_diffrn_radiation_wavelength 0.71073
_diffrn_reflns_av_R_equivalents 0.1036
_diffrn_reflns_av_unetI/netI 0.0495
_diffrn_reflns_laue_measured_fraction_full 0.999
_diffrn_reflns_laue_measured_fraction_max 0.998
_diffrn_reflns_limit_h_max 14
_diffrn_reflns_limit_h_min -14
_diffrn_reflns_limit_k_max 11
_diffrn_reflns_limit_k_min -11
_diffrn_reflns_limit_l_max 22
_diffrn_reflns_limit_l_min -23
_diffrn_reflns_number 34704
_diffrn_reflns_point_group_measured_fraction_full 0.999
_diffrn_reflns_point_group_measured_fraction_max 0.998
_diffrn_reflns_theta_full 26.000
_diffrn_reflns_theta_max 26.057
_diffrn_reflns_theta_min 2.435
_diffrn_standards_number 0
_exptl_absorpt_coefficient_mu 0.085
_exptl_absorpt_correction_T_max 0.7453
_exptl_absorpt_correction_T_min 0.6694
_exptl_absorpt_correction_type multi-scan
_exptl_absorpt_process_details
;
SADABS-2014/4 (Bruker,2014/4) was used for absorption correction.
wR2(int) was 0.0666 before and 0.0600 after correction.
The Ratio of minimum to maximum transmission is 0.8982.
The \l/2 correction factor is 0.00150.
;
_exptl_crystal_colour 'clear dark yellow'
_exptl_crystal_colour_lustre clear
_exptl_crystal_colour_modifier dark
_exptl_crystal_colour_primary yellow
_exptl_crystal_density_diffrn 1.297
_exptl_crystal_description block
_exptl_crystal_F_000 832
_exptl_crystal_size_max 0.3
_exptl_crystal_size_mid 0.2
_exptl_crystal_size_min 0.2
_refine_diff_density_max 0.143
_refine_diff_density_min -0.171
_refine_diff_density_rms 0.035
_refine_ls_extinction_method none
_refine_ls_goodness_of_fit_ref 1.032
_refine_ls_hydrogen_treatment constr
_refine_ls_matrix_type full
_refine_ls_number_parameters 283
_refine_ls_number_reflns 3999
_refine_ls_number_restraints 0
_refine_ls_restrained_S_all 1.032
_refine_ls_R_factor_all 0.1088
_refine_ls_R_factor_gt 0.0511
_refine_ls_shift/su_max 0.000
_refine_ls_shift/su_mean 0.000
_refine_ls_structure_factor_coef Fsqd
_refine_ls_weighting_details 'w=1/[\s^2^(Fo^2^)+(0.0475P)^2^+0.3001P] where P=(Fo^2^+2Fc^2^)/3'
_refine_ls_weighting_scheme calc
_refine_ls_wR_factor_gt 0.1001
_refine_ls_wR_factor_ref 0.1187
_reflns_Friedel_coverage 0.000
_reflns_number_gt 2365
_reflns_number_total 3999
_reflns_threshold_expression 'I > 2\s(I)'
_cod_data_source_file ol5b02331_si_001.cif
_cod_data_source_block 7a
_cod_database_code 1534098
_shelx_space_group_comment
;
The symmetry employed for this shelxl refinement is uniquely defined
by the following loop, which should always be used as a source of
symmetry information in preference to the above space-group names.
They are only intended as comments.
;
_olex2_refinement_description
;
1. Others
 Fixed Uiso: H5(0.064) H6(0.073) H7(0.075) H8(0.066) H13A(0.089) H13B(0.089)
 H14A(0.124) H14B(0.124) H14C(0.124) H16(0.073) H17(0.089) H18(0.095)
 H19(0.085) H21(0.07) H24(0.067) H25(0.069) H27(0.061) H28(0.06) H30A(0.133)
 H30B(0.133) H30C(0.133)
 Fixed X: H5(0.1943) H6(0.0984) H7(0.0884) H8(0.1754) H13A(0.2173)
 H13B(0.3248) H14A(0.1629) H14B(0.2013) H14C(0.0931) H16(0.4538) H17(0.5658)
 H18(0.5997) H19(0.524) H21(0.401) H24(0.3872) H25(0.2869) H27(-0.0147)
 H28(0.0858) H30A(0.1595) H30B(0.0554) H30C(0.1631)
 Fixed Y: H5(0.5028) H6(0.6996) H7(0.9046) H8(0.9088) H13A(0.9564)
 H13B(1.0332) H14A(1.186) H14B(1.1588) H14C(1.0778) H16(0.5665) H17(0.4073)
 H18(0.1787) H19(0.1102) H21(0.1529) H24(0.202) H25(0.0957) H27(0.1942)
 H28(0.295) H30A(-0.0811) H30B(-0.0547) H30C(0.0487)
 Fixed Z: H5(0.6302) H6(0.6625) H7(0.5915) H8(0.4898) H13A(0.2834)
 H13B(0.3264) H14A(0.3103) H14B(0.3915) H14C(0.3525) H16(0.3298) H17(0.2751)
 H18(0.3193) H19(0.4199) H21(0.5124) H24(0.6549) H25(0.7391) H27(0.6228)
 H28(0.5377) H30A(0.7731) H30B(0.8177) H30C(0.8259)
;
_shelx_shelxl_version_number 2014/7
_olex2_submission_special_instructions 'No special instructions were received'

loop_
_space_group_symop_operation_xyz
'x, y, z'
'-x, y+1/2, -z+1/2'
'-x, -y, -z'
'x, -y-1/2, z-1/2'

loop_
_atom_site_label
_atom_site_type_symbol
_atom_site_fract_x
_atom_site_fract_y
_atom_site_fract_z
_atom_site_U_iso_or_equiv
_atom_site_adp_type
_atom_site_occupancy
_atom_site_site_symmetry_order
_atom_site_calc_flag
_atom_site_refinement_flags_posn
_atom_site_refinement_flags_occupancy
_atom_site_disorder_assembly
_atom_site_disorder_group
O11 O 0.3924(13) 0.777(2) 0.3443(11) 0.096(4) Uani 0.58(4) 1 d . P A 1
O11A O 0.335(3) 0.7419(9) 0.3198(7) 0.084(6) Uani 0.42(4) 1 d . P A 2
O12 O 0.24823(15) 0.89055(17) 0.38429(8) 0.0758(5) Uani 1 1 d . . . .
O29 O 0.05795(13) 0.07863(17) 0.73754(8) 0.0702(4) Uani 1 1 d . . . .
N4 N 0.23551(13) 0.58104(16) 0.53717(7) 0.0431(4) Uani 1 1 d . . . .
C1 C 0.29934(16) 0.6724(2) 0.43780(9) 0.0460(5) Uani 1 1 d . . . .
C2 C 0.34143(15) 0.5272(2) 0.44719(9) 0.0442(5) Uani 1 1 d . . . .
C3 C 0.29721(15) 0.4716(2) 0.50751(9) 0.0427(5) Uani 1 1 d . . . .
C5 C 0.18805(17) 0.5830(2) 0.60085(10) 0.0530(5) Uani 1 1 d . . . .
H5 H 0.1943 0.5028 0.6302 0.064 Uiso 1 1 calc R . . .
C6 C 0.13299(19) 0.7001(2) 0.62052(11) 0.0608(6) Uani 1 1 d . . . .
H6 H 0.0984 0.6996 0.6625 0.073 Uiso 1 1 calc R . . .
C7 C 0.12733(19) 0.8239(2) 0.57785(11) 0.0626(6) Uani 1 1 d . . . .
H7 H 0.0884 0.9046 0.5915 0.075 Uiso 1 1 calc R . . .
C8 C 0.17819(18) 0.8258(2) 0.51708(10) 0.0549(5) Uani 1 1 d . . . .
H8 H 0.1754 0.9088 0.4898 0.066 Uiso 1 1 calc R . . .
C9 C 0.23559(15) 0.7033(2) 0.49442(9) 0.0442(5) Uani 1 1 d . . . .
C10 C 0.31269(19) 0.7739(2) 0.38105(11) 0.0576(6) Uani 1 1 d . . . .
C13 C 0.2466(2) 0.9974(3) 0.32915(12) 0.0742(7) Uani 1 1 d . . . .
H13A H 0.2173 0.9564 0.2834 0.089 Uiso 1 1 calc R . . .
H13B H 0.3248 1.0332 0.3264 0.089 Uiso 1 1 calc R . . .
C14 C 0.1691(2) 1.1154(3) 0.34749(14) 0.0826(8) Uani 1 1 d . . . .
H14A H 0.1629 1.1860 0.3103 0.124 Uiso 1 1 calc GR . . .
H14B H 0.2013 1.1588 0.3915 0.124 Uiso 1 1 calc GR . . .
H14C H 0.0931 1.0778 0.3525 0.124 Uiso 1 1 calc GR . . .
C15 C 0.41511(15) 0.4352(2) 0.40969(10) 0.0496(5) Uani 1 1 d . . . .
C16 C 0.46599(17) 0.4748(3) 0.34841(10) 0.0611(6) Uani 1 1 d . . . .
H16 H 0.4538 0.5665 0.3298 0.073 Uiso 1 1 calc R . . .
C17 C 0.53364(19) 0.3792(3) 0.31569(12) 0.0743(7) Uani 1 1 d . . . .
H17 H 0.5658 0.4073 0.2751 0.089 Uiso 1 1 calc R . . .
C18 C 0.5546(2) 0.2422(3) 0.34220(14) 0.0788(8) Uani 1 1 d . . . .
H18 H 0.5997 0.1787 0.3193 0.095 Uiso 1 1 calc R . . .
C19 C 0.50859(18) 0.2017(3) 0.40176(12) 0.0710(7) Uani 1 1 d . . . .
H19 H 0.5240 0.1102 0.4199 0.085 Uiso 1 1 calc R . . .
C20 C 0.43780(17) 0.2950(2) 0.43700(11) 0.0549(5) Uani 1 1 d . . . .
C21 C 0.38524(18) 0.2459(2) 0.49650(11) 0.0584(6) Uani 1 1 d . . . .
H21 H 0.4010 0.1529 0.5124 0.070 Uiso 1 1 calc R . . .
C22 C 0.31261(16) 0.3278(2) 0.53175(9) 0.0479(5) Uani 1 1 d . . . .
C23 C 0.24865(17) 0.2621(2) 0.58742(10) 0.0473(5) Uani 1 1 d . . . .
C24 C 0.30612(17) 0.2007(2) 0.64805(10) 0.0562(5) Uani 1 1 d . . . .
H24 H 0.3872 0.2020 0.6549 0.067 Uiso 1 1 calc R . . .
C25 C 0.24609(18) 0.1372(2) 0.69892(11) 0.0574(6) Uani 1 1 d . . . .
H25 H 0.2869 0.0957 0.7391 0.069 Uiso 1 1 calc R . . .
C26 C 0.12634(18) 0.1354(2) 0.69012(10) 0.0498(5) Uani 1 1 d . . . .
C27 C 0.06649(17) 0.1954(2) 0.62925(10) 0.0508(5) Uani 1 1 d . . . .
H27 H -0.0147 0.1942 0.6228 0.061 Uiso 1 1 calc R . . .
C28 C 0.12680(17) 0.2566(2) 0.57857(10) 0.0503(5) Uani 1 1 d . . . .
H28 H 0.0858 0.2950 0.5377 0.060 Uiso 1 1 calc R . . .
C30 C 0.1135(2) -0.0093(3) 0.79309(13) 0.0887(8) Uani 1 1 d . . . .
H30A H 0.1595 -0.0811 0.7731 0.133 Uiso 1 1 calc GR . . .
H30B H 0.0554 -0.0547 0.8177 0.133 Uiso 1 1 calc GR . . .
H30C H 0.1631 0.0487 0.8259 0.133 Uiso 1 1 calc GR . . .

loop_
_atom_site_aniso_label
_atom_site_aniso_U_11
_atom_site_aniso_U_22
_atom_site_aniso_U_33
_atom_site_aniso_U_23
_atom_site_aniso_U_13
_atom_site_aniso_U_12
O11 0.070(5) 0.124(6) 0.104(7) 0.054(5) 0.051(5) 0.025(4)
O11A 0.118(13) 0.080(4) 0.062(5) 0.011(3) 0.047(6) 0.012(4)
O12 0.0924(12) 0.0710(11) 0.0685(10) 0.0256(8) 0.0278(9) 0.0184(9)
O29 0.0681(10) 0.0761(10) 0.0662(9) 0.0172(8) 0.0066(8) -0.0145(8)
N4 0.0456(9) 0.0481(10) 0.0365(8) -0.0056(7) 0.0088(7) -0.0018(8)
C1 0.0402(11) 0.0581(13) 0.0399(11) -0.0012(9) 0.0056(8) -0.0038(10)
C2 0.0361(10) 0.0593(13) 0.0370(10) -0.0070(9) 0.0032(8) -0.0028(9)
C3 0.0387(11) 0.0503(12) 0.0392(10) -0.0089(9) 0.0042(8) 0.0005(9)
C5 0.0652(14) 0.0533(13) 0.0432(11) -0.0047(9) 0.0184(10) -0.0038(11)
C6 0.0718(15) 0.0625(15) 0.0527(12) -0.0110(11) 0.0264(11) 0.0001(12)
C7 0.0743(15) 0.0524(14) 0.0637(14) -0.0116(11) 0.0186(12) 0.0066(12)
C8 0.0621(13) 0.0496(13) 0.0536(12) -0.0028(10) 0.0096(10) 0.0020(11)
C9 0.0438(11) 0.0463(12) 0.0415(10) -0.0031(9) 0.0009(9) -0.0026(9)
C10 0.0522(14) 0.0666(16) 0.0557(14) 0.0073(11) 0.0130(11) -0.0010(12)
C13 0.0822(17) 0.0719(16) 0.0707(15) 0.0228(13) 0.0181(13) -0.0092(14)
C14 0.0932(19) 0.0635(17) 0.0898(18) 0.0197(13) 0.0049(14) -0.0034(15)
C15 0.0340(11) 0.0726(15) 0.0415(11) -0.0144(10) 0.0016(9) -0.0022(10)
C16 0.0454(12) 0.0909(17) 0.0485(12) -0.0128(11) 0.0114(10) -0.0023(12)
C17 0.0479(14) 0.121(2) 0.0564(14) -0.0240(15) 0.0164(11) -0.0035(15)
C18 0.0508(14) 0.110(2) 0.0776(17) -0.0358(16) 0.0144(13) 0.0116(15)
C19 0.0520(14) 0.0858(17) 0.0754(16) -0.0221(14) 0.0087(12) 0.0142(12)
C20 0.0417(12) 0.0686(15) 0.0542(12) -0.0148(11) 0.0047(10) 0.0051(11)
C21 0.0551(13) 0.0560(13) 0.0637(13) -0.0036(11) 0.0047(11) 0.0109(11)
C22 0.0445(12) 0.0529(13) 0.0454(11) -0.0055(9) 0.0017(9) 0.0022(10)
C23 0.0489(12) 0.0439(11) 0.0483(11) -0.0030(9) 0.0026(9) 0.0035(9)
C24 0.0441(12) 0.0643(14) 0.0587(13) 0.0022(11) -0.0001(10) 0.0037(11)
C25 0.0552(14) 0.0618(14) 0.0529(12) 0.0084(10) -0.0029(10) 0.0030(11)
C26 0.0567(14) 0.0432(12) 0.0491(12) -0.0008(9) 0.0044(10) -0.0045(10)
C27 0.0456(12) 0.0444(12) 0.0610(13) 0.0003(10) 0.0008(10) -0.0032(10)
C28 0.0497(12) 0.0470(12) 0.0516(12) 0.0026(9) -0.0051(10) 0.0012(10)
C30 0.104(2) 0.0809(18) 0.0811(17) 0.0350(15) 0.0100(15) -0.0058(16)

loop_
_atom_type_symbol
_atom_type_description
_atom_type_scat_dispersion_real
_atom_type_scat_dispersion_imag
_atom_type_scat_source
C C 0.0033 0.0016 'International Tables Vol C Tables 4.2.6.8 and 6.1.1.4'
H H 0.0000 0.0000 'International Tables Vol C Tables 4.2.6.8 and 6.1.1.4'
N N 0.0061 0.0033 'International Tables Vol C Tables 4.2.6.8 and 6.1.1.4'
O O 0.0106 0.0060 'International Tables Vol C Tables 4.2.6.8 and 6.1.1.4'

loop_
_geom_angle_atom_site_label_1
_geom_angle_atom_site_label_2
_geom_angle_atom_site_label_3
_geom_angle
C10 O12 C13 119.67(17)
C26 O29 C30 117.53(17)
C5 N4 C3 129.20(16)
C5 N4 C9 121.38(16)
C9 N4 C3 109.21(14)
C2 C1 C10 129.76(17)
C9 C1 C2 107.38(16)
C9 C1 C10 122.83(19)
C1 C2 C15 134.71(17)
C3 C2 C1 107.34(15)
C3 C2 C15 117.96(18)
N4 C3 C2 107.86(16)
N4 C3 C22 127.56(16)
C2 C3 C22 124.57(16)
N4 C5 H5 119.9
C6 C5 N4 120.20(19)
C6 C5 H5 119.9
C5 C6 H6 119.9
C5 C6 C7 120.20(19)
C7 C6 H6 119.9
C6 C7 H7 119.9
C8 C7 C6 120.23(19)
C8 C7 H7 119.9
C7 C8 H8 119.6
C7 C8 C9 120.88(19)
C9 C8 H8 119.6
N4 C9 C1 108.11(16)
N4 C9 C8 116.94(16)
C1 C9 C8 134.92(18)
O11 C10 O12 118.3(5)
O11 C10 C1 126.1(3)
O11A C10 O12 114.6(9)
O11A C10 C1 125.3(4)
O12 C10 C1 113.14(18)
O12 C13 H13A 110.2
O12 C13 H13B 110.2
O12 C13 C14 107.54(18)
H13A C13 H13B 108.5
C14 C13 H13A 110.2
C14 C13 H13B 110.2
C13 C14 H14A 109.5
C13 C14 H14B 109.5
C13 C14 H14C 109.5
H14A C14 H14B 109.5
H14A C14 H14C 109.5
H14B C14 H14C 109.5
C16 C15 C2 124.9(2)
C16 C15 C20 117.65(18)
C20 C15 C2 117.47(17)
C15 C16 H16 119.6
C17 C16 C15 120.8(2)
C17 C16 H16 119.6
C16 C17 H17 119.4
C16 C17 C18 121.3(2)
C18 C17 H17 119.4
C17 C18 H18 120.3
C19 C18 C17 119.4(2)
C19 C18 H18 120.3
C18 C19 H19 119.2
C18 C19 C20 121.6(3)
C20 C19 H19 119.2
C19 C20 C15 119.3(2)
C19 C20 C21 120.0(2)
C21 C20 C15 120.64(18)
C20 C21 H21 118.3
C22 C21 C20 123.5(2)
C22 C21 H21 118.3
C3 C22 C23 124.33(16)
C21 C22 C3 115.61(18)
C21 C22 C23 119.88(18)
C24 C23 C22 121.99(18)
C24 C23 C28 117.52(18)
C28 C23 C22 120.46(17)
C23 C24 H24 119.2
C23 C24 C25 121.67(19)
C25 C24 H24 119.2
C24 C25 H25 120.0
C26 C25 C24 120.05(19)
C26 C25 H25 120.0
O29 C26 C25 125.13(18)
O29 C26 C27 115.51(18)
C25 C26 C27 119.36(18)
C26 C27 H27 119.9
C28 C27 C26 120.20(18)
C28 C27 H27 119.9
C23 C28 H28 119.4
C27 C28 C23 121.17(18)
C27 C28 H28 119.4
O29 C30 H30A 109.5
O29 C30 H30B 109.5
O29 C30 H30C 109.5
H30A C30 H30B 109.5
H30A C30 H30C 109.5
H30B C30 H30C 109.5

loop_
_geom_bond_atom_site_label_1
_geom_bond_atom_site_label_2
_geom_bond_distance
O11 C10 1.217(5)
O11A C10 1.251(7)
O12 C10 1.325(2)
O12 C13 1.442(2)
O29 C26 1.370(2)
O29 C30 1.425(3)
N4 C3 1.401(2)
N4 C5 1.381(2)
N4 C9 1.399(2)
C1 C2 1.445(3)
C1 C9 1.399(2)
C1 C10 1.454(3)
C2 C3 1.403(2)
C2 C15 1.452(2)
C3 C22 1.424(3)
C5 H5 0.9300
C5 C6 1.340(3)
C6 H6 0.9300
C6 C7 1.407(3)
C7 H7 0.9300
C7 C8 1.351(3)
C8 H8 0.9300
C8 C9 1.414(3)
C13 H13A 0.9700
C13 H13B 0.9700
C13 C14 1.487(3)
C14 H14A 0.9600
C14 H14B 0.9600
C14 H14C 0.9600
C15 C16 1.409(3)
C15 C20 1.421(3)
C16 H16 0.9300
C16 C17 1.380(3)
C17 H17 0.9300
C17 C18 1.385(3)
C18 H18 0.9300
C18 C19 1.355(3)
C19 H19 0.9300
C19 C20 1.414(3)
C20 C21 1.417(3)
C21 H21 0.9300
C21 C22 1.366(3)
C22 C23 1.488(3)
C23 C24 1.380(3)
C23 C28 1.397(3)
C24 H24 0.9300
C24 C25 1.384(3)
C25 H25 0.9300
C25 C26 1.372(3)
C26 C27 1.389(3)
C27 H27 0.9300
C27 C28 1.374(3)
C28 H28 0.9300
C30 H30A 0.9600
C30 H30B 0.9600
C30 H30C 0.9600

loop_
_geom_torsion_atom_site_label_1
_geom_torsion_atom_site_label_2
_geom_torsion_atom_site_label_3
_geom_torsion_atom_site_label_4
_geom_torsion
O29 C26 C27 C28 179.38(17)
N4 C3 C22 C21 -174.68(17)
N4 C3 C22 C23 10.3(3)
N4 C5 C6 C7 -2.6(3)
C1 C2 C3 N4 -3.36(19)
C1 C2 C3 C22 175.64(17)
C1 C2 C15 C16 -0.5(3)
C1 C2 C15 C20 179.29(19)
C2 C1 C9 N4 -1.1(2)
C2 C1 C9 C8 176.6(2)
C2 C1 C10 O11 -27.4(18)
C2 C1 C10 O11A 22(2)
C2 C1 C10 O12 170.72(19)
C2 C3 C22 C21 6.5(3)
C2 C3 C22 C23 -168.53(17)
C2 C15 C16 C17 -179.06(19)
C2 C15 C20 C19 179.60(17)
C2 C15 C20 C21 3.0(3)
C3 N4 C5 C6 179.02(19)
C3 N4 C9 C1 -1.0(2)
C3 N4 C9 C8 -179.13(16)
C3 C2 C15 C16 179.91(17)
C3 C2 C15 C20 -0.3(2)
C3 C22 C23 C24 -123.9(2)
C3 C22 C23 C28 58.2(3)
C5 N4 C3 C2 -171.87(17)
C5 N4 C3 C22 9.2(3)
C5 N4 C9 C1 174.13(16)
C5 N4 C9 C8 -4.0(2)
C5 C6 C7 C8 -0.5(3)
C6 C7 C8 C9 1.4(3)
C7 C8 C9 N4 0.8(3)
C7 C8 C9 C1 -176.7(2)
C9 N4 C3 C2 2.74(19)
C9 N4 C3 C22 -176.22(17)
C9 N4 C5 C6 5.0(3)
C9 C1 C2 C3 2.77(19)
C9 C1 C2 C15 -176.82(19)
C9 C1 C10 O11 154.8(17)
C9 C1 C10 O11A -156(2)
C9 C1 C10 O12 -7.1(3)
C10 O12 C13 C14 -179.1(2)
C10 C1 C2 C3 -175.30(19)
C10 C1 C2 C15 5.1(3)
C10 C1 C9 N4 177.12(17)
C10 C1 C9 C8 -5.2(3)
C13 O12 C10 O11 20.3(15)
C13 O12 C10 O11A -23.6(16)
C13 O12 C10 C1 -176.24(19)
C15 C2 C3 N4 176.31(15)
C15 C2 C3 C22 -4.7(3)
C15 C16 C17 C18 -0.6(3)
C15 C20 C21 C22 -1.1(3)
C16 C15 C20 C19 -0.6(3)
C16 C15 C20 C21 -177.13(17)
C16 C17 C18 C19 -0.6(4)
C17 C18 C19 C20 1.2(3)
C18 C19 C20 C15 -0.6(3)
C18 C19 C20 C21 176.0(2)
C19 C20 C21 C22 -177.65(19)
C20 C15 C16 C17 1.1(3)
C20 C21 C22 C3 -3.5(3)
C20 C21 C22 C23 171.81(18)
C21 C22 C23 C24 61.3(3)
C21 C22 C23 C28 -116.7(2)
C22 C23 C24 C25 -178.70(18)
C22 C23 C28 C27 179.60(17)
C23 C24 C25 C26 -0.6(3)
C24 C23 C28 C27 1.6(3)
C24 C25 C26 O29 -178.50(18)
C24 C25 C26 C27 1.2(3)
C25 C26 C27 C28 -0.3(3)
C26 C27 C28 C23 -1.1(3)
C28 C23 C24 C25 -0.7(3)
C30 O29 C26 C25 -12.9(3)
C30 O29 C26 C27 167.46(19)
